data_7118558
loop_
_publ_author_name
'Kaya, U\(gur'
'Chauhan, Pankaj'
'Hack, Daniel'
'Deckers, Kristina'
'Puttreddy, Rakesh'
'Rissanen, Kari'
'Enders, Dieter'

_publ_section_title
;
 Enantioselective synthesis of 4H-pyranonaphthoquinones via sequential
 squaramide and silver catalysis.
;
_journal_issue 8
_journal_name_full 'Chemical communications (Cambridge, England)'
_journal_page_first 1669
_journal_page_last 1672
_journal_paper_doi 10.1039/c5cc09592a
_journal_volume 52
_journal_year 2016
_chemical_absolute_configuration ad
_chemical_formula_moiety 'C20 H12 Br N O5'
_chemical_formula_sum 'C20 H12 Br N O5'
_chemical_formula_weight 426.22
_chemical_name_systematic
;
 ?
;
_space_group_crystal_system orthorhombic
_space_group_IT_number 19
_space_group_name_Hall 'P 2ac 2ab'
_space_group_name_H-M_alt 'P 21 21 21'
_symmetry_space_group_name_Hall 'P 2ac 2ab'
_symmetry_space_group_name_H-M 'P 21 21 21'
_atom_sites_solution_hydrogens geom
_audit_creation_date 2015-11-05
_audit_creation_method
;
Olex2 1.2
(compiled 2015.09.30 svn.r3233 for OlexSys, GUI svn.r5103)
;
_audit_update_record
;
2015-11-18 deposited with the CCDC.
2015-12-03 downloaded from the CCDC.
;
_cell_angle_alpha 90
_cell_angle_beta 90
_cell_angle_gamma 90
_cell_formula_units_Z 4
_cell_length_a 5.25660(5)
_cell_length_b 12.33003(13)
_cell_length_c 25.5995(3)
_cell_measurement_reflns_used 15355
_cell_measurement_temperature 123.01(10)
_cell_measurement_theta_max 74.1650
_cell_measurement_theta_min 3.9780
_cell_volume 1659.21(3)
_computing_cell_refinement
;
CrysAlisPro, Agilent Technologies,
Version 1.171.37.35 (release 13-08-2014 CrysAlis171 .NET)
(compiled Aug 13 2014,18:06:01)
;
_computing_data_collection
;
CrysAlisPro, Agilent Technologies,
Version 1.171.37.35 (release 13-08-2014 CrysAlis171 .NET)
(compiled Aug 13 2014,18:06:01)
;
_computing_data_reduction
;
CrysAlisPro, Agilent Technologies,
Version 1.171.37.35 (release 13-08-2014 CrysAlis171 .NET)
(compiled Aug 13 2014,18:06:01)
;
_computing_molecular_graphics 'Olex2 (Dolomanov et al., 2009)'
_computing_publication_material 'Olex2 (Dolomanov et al., 2009)'
_computing_structure_refinement 'ShelXL (Sheldrick, 2015)'
_computing_structure_solution 'ShelXT (Sheldrick, 2015)'
_diffrn_ambient_environment N~2~
_diffrn_ambient_temperature 123.01(10)
_diffrn_detector 'CCD plate'
_diffrn_detector_area_resol_mean 5.1977
_diffrn_detector_type Atlas
_diffrn_measured_fraction_theta_full 1.000
_diffrn_measured_fraction_theta_max 1.000
_diffrn_measurement_details
;
  1 omega  -46.00   18.00   1.0000    1.0000
omega____ theta____ kappa____ phi______ frames
    -      -41.9013   37.0000    0.0000 64

  2 omega  -49.00  -20.00   1.0000    1.0000
omega____ theta____ kappa____ phi______ frames
    -      -41.9013   37.0000  -30.0000 29

  3 omega  -69.00   30.00   1.0000    1.0000
omega____ theta____ kappa____ phi______ frames
    -      -41.9013   57.0000 -150.0000 99

  4 omega   89.00  116.00   1.0000    1.0000
omega____ theta____ kappa____ phi______ frames
    -       41.9013   77.0000  -90.0000 27

  5 omega   78.00  109.00   1.0000    4.0000
omega____ theta____ kappa____ phi______ frames
    -      106.6601   61.0000    0.0000 31

  6 omega  113.00  177.00   1.0000    4.0000
omega____ theta____ kappa____ phi______ frames
    -      106.6601   77.0000  -30.0000 64

  7 omega  152.00  178.00   1.0000    4.0000
omega____ theta____ kappa____ phi______ frames
    -      106.6601   61.0000    0.0000 26

  8 omega  139.00  165.00   1.0000    4.0000
omega____ theta____ kappa____ phi______ frames
    -      106.6601   61.0000  -90.0000 26

  9 omega  153.00  178.00   1.0000    4.0000
omega____ theta____ kappa____ phi______ frames
    -      106.6601   69.0000 -154.9633 25

 10 omega  133.00  170.00   1.0000    4.0000
omega____ theta____ kappa____ phi______ frames
    -      106.6601   59.0000   13.7630 37

 11 omega  133.00  178.00   1.0000    4.0000
omega____ theta____ kappa____ phi______ frames
    -      106.6601   63.0000   74.9322 45

 12 omega  133.00  159.00   1.0000    4.0000
omega____ theta____ kappa____ phi______ frames
    -      106.6601   77.0000  120.0000 26

 13 omega  121.00  176.00   1.0000    4.0000
omega____ theta____ kappa____ phi______ frames
    -      106.6601   61.0000   60.0000 55

 14 omega  109.00  173.00   1.0000    4.0000
omega____ theta____ kappa____ phi______ frames
    -      106.6601   77.0000  150.0000 64

 15 omega   74.00  100.00   1.0000    4.0000
omega____ theta____ kappa____ phi______ frames
    -      106.6601   77.0000  150.0000 26

 16 omega   78.00  110.00   1.0000    4.0000
omega____ theta____ kappa____ phi______ frames
    -      106.6601   61.0000  120.0000 32

 17 omega   77.00  103.00   1.0000    4.0000
omega____ theta____ kappa____ phi______ frames
    -      106.6601   63.0000   74.9322 26

 18 omega   76.00  164.00   1.0000    4.0000
omega____ theta____ kappa____ phi______ frames
    -      106.6601   69.0000   34.6403 88

 19 omega   79.00  106.00   1.0000    4.0000
omega____ theta____ kappa____ phi______ frames
    -      106.6601   61.0000 -120.0000 27

 20 omega   78.00  105.00   1.0000    4.0000
omega____ theta____ kappa____ phi______ frames
    -      106.6601   61.0000  -90.0000 27

 21 omega   80.00  144.00   1.0000    4.0000
omega____ theta____ kappa____ phi______ frames
    -      106.6601   61.0000  -60.0000 64

 22 omega   86.00  112.00   1.0000    4.0000
omega____ theta____ kappa____ phi______ frames
    -      106.6601   61.0000 -180.0000 26

 23 omega   77.00  104.00   1.0000    4.0000
omega____ theta____ kappa____ phi______ frames
    -      106.6601   69.0000 -154.9633 27

 24 omega   82.00  107.00   1.0000    4.0000
omega____ theta____ kappa____ phi______ frames
    -      106.6601   45.0000 -180.0000 25

 25 omega   79.00  170.00   1.0000    4.0000
omega____ theta____ kappa____ phi______ frames
    -      106.6601   56.0000 -158.0661 91

 26 omega  112.00  139.00   1.0000    4.0000
omega____ theta____ kappa____ phi______ frames
    -      106.6601  -77.0000   30.0000 27

 27 omega   57.00  107.00   1.0000    4.0000
omega____ theta____ kappa____ phi______ frames
    -      106.6601  -94.0000   90.0000 50

 28 omega   41.00  104.00   1.0000    4.0000
omega____ theta____ kappa____ phi______ frames
    -      106.6601  -77.0000   30.0000 63

 29 omega   54.00  122.00   1.0000    4.0000
omega____ theta____ kappa____ phi______ frames
    -      106.6601 -125.0000  -60.0000 68

 30 omega   33.00  107.00   1.0000    4.0000
omega____ theta____ kappa____ phi______ frames
    -      106.6601  -94.0000  -30.0000 74

 31 omega   25.00  100.00   1.0000    4.0000
omega____ theta____ kappa____ phi______ frames
    -      106.6601  -94.0000 -180.0000 75

 32 omega   78.00  105.00   1.0000    4.0000
omega____ theta____ kappa____ phi______ frames
    -      106.6601   61.0000   30.0000 27

 33 omega   78.00  104.00   1.0000    4.0000
omega____ theta____ kappa____ phi______ frames
    -      106.6601   61.0000   60.0000 26

 34 omega   78.00  104.00   1.0000    4.0000
omega____ theta____ kappa____ phi______ frames
    -      106.6601   61.0000   90.0000 26

 35 omega   74.00  100.00   1.0000    4.0000
omega____ theta____ kappa____ phi______ frames
    -      106.6601   77.0000   90.0000 26

 36 omega   74.00  130.00   1.0000    4.0000
omega____ theta____ kappa____ phi______ frames
    -      106.6601   77.0000  120.0000 56

 37 omega   78.00  104.00   1.0000    4.0000
omega____ theta____ kappa____ phi______ frames
    -      106.6601   59.0000   13.7630 26

 38 omega   78.00  117.00   1.0000    4.0000
omega____ theta____ kappa____ phi______ frames
    -      106.6601   61.0000  -30.0000 39

 39 omega   74.00  145.00   1.0000    4.0000
omega____ theta____ kappa____ phi______ frames
    -      106.6601   77.0000  -60.0000 71

 40 omega   78.00  104.00   1.0000    4.0000
omega____ theta____ kappa____ phi______ frames
    -      106.6601   61.0000 -150.0000 26

 41 omega   74.00  100.00   1.0000    4.0000
omega____ theta____ kappa____ phi______ frames
    -      106.6601   77.0000 -150.0000 26

 42 omega   74.00  178.00   1.0000    4.0000
omega____ theta____ kappa____ phi______ frames
    -      106.6601   77.0000 -120.0000 104

 43 omega   74.00  100.00   1.0000    4.0000
omega____ theta____ kappa____ phi______ frames
    -      106.6601   77.0000  -90.0000 26

 44 omega   74.00  100.00   1.0000    4.0000
omega____ theta____ kappa____ phi______ frames
    -      106.6601   77.0000  -30.0000 26

 45 omega   75.00  100.00   1.0000    4.0000
omega____ theta____ kappa____ phi______ frames
    -      106.6601   77.0000    0.0000 25

 46 omega    9.00   78.00   1.0000    1.0000
omega____ theta____ kappa____ phi______ frames
    -       41.9013   77.0000  120.0000 69

 47 omega   13.00   39.00   1.0000    1.0000
omega____ theta____ kappa____ phi______ frames
    -       41.9013   77.0000  -90.0000 26

 48 omega    9.00  117.00   1.0000    1.0000
omega____ theta____ kappa____ phi______ frames
    -       41.9013   77.0000 -180.0000 108

 49 omega    2.00   74.00   1.0000    1.0000
omega____ theta____ kappa____ phi______ frames
    -       41.9013  -99.0000   60.0000 72

 50 omega  -76.00  -14.00   1.0000    1.0000
omega____ theta____ kappa____ phi______ frames
    -      -41.9013  -57.0000   60.0000 62

 51 omega  -95.00   -9.00   1.0000    1.0000
omega____ theta____ kappa____ phi______ frames
    -      -41.9013  -77.0000    0.0000 86

 52 omega -109.00  -84.00   1.0000    1.0000
omega____ theta____ kappa____ phi______ frames
    -      -41.9013  -57.0000   60.0000 25

 53 omega -116.00  -11.00   1.0000    1.0000
omega____ theta____ kappa____ phi______ frames
    -      -41.9013  -77.0000  -90.0000 105
;
_diffrn_measurement_device 'four-circle diffractometer'
_diffrn_measurement_device_type 'SuperNova, Dual, Cu at zero, Atlas'
_diffrn_measurement_method '\w scans'
_diffrn_orient_matrix_UB_11 0.2480526000
_diffrn_orient_matrix_UB_12 0.0646112000
_diffrn_orient_matrix_UB_13 0.0075730000
_diffrn_orient_matrix_UB_21 0.1189666000
_diffrn_orient_matrix_UB_22 -0.0594197000
_diffrn_orient_matrix_UB_23 -0.0469878000
_diffrn_orient_matrix_UB_31 -0.1006768000
_diffrn_orient_matrix_UB_32 0.0889293000
_diffrn_orient_matrix_UB_33 -0.0368612000
_diffrn_radiation_monochromator mirror
_diffrn_radiation_probe x-ray
_diffrn_radiation_type CuK\a
_diffrn_radiation_wavelength 1.54184
_diffrn_reflns_av_R_equivalents 0.0447
_diffrn_reflns_av_unetI/netI 0.0213
_diffrn_reflns_laue_measured_fraction_full 1.000
_diffrn_reflns_laue_measured_fraction_max 1.000
_diffrn_reflns_limit_h_max 6
_diffrn_reflns_limit_h_min -6
_diffrn_reflns_limit_k_max 14
_diffrn_reflns_limit_k_min -14
_diffrn_reflns_limit_l_max 30
_diffrn_reflns_limit_l_min -30
_diffrn_reflns_number 24576
_diffrn_reflns_point_group_measured_fraction_full 1.000
_diffrn_reflns_point_group_measured_fraction_max 1.000
_diffrn_reflns_theta_full 66.750
_diffrn_reflns_theta_max 66.713
_diffrn_reflns_theta_min 3.453
_diffrn_source 'sealed X-ray tube'
_diffrn_source_type 'SuperNova (Cu) X-ray Source'
_exptl_absorpt_coefficient_mu 3.688
_exptl_absorpt_correction_T_max 0.851
_exptl_absorpt_correction_T_min 0.372
_exptl_absorpt_correction_type gaussian
_exptl_absorpt_process_details
;
CrysAlisPro, Agilent Technologies,
Version 1.171.37.35 (release 13-08-2014 CrysAlis171 .NET)
(compiled Aug 13 2014,18:06:01)
Numerical absorption correction based on gaussian integration over
            a multifaceted crystal model
Empirical absorption correction using spherical harmonics,
 implemented in SCALE3 ABSPACK scaling algorithm.
;
_exptl_crystal_colour colourless
_exptl_crystal_colour_primary colourless
_exptl_crystal_density_diffrn 1.706
_exptl_crystal_description plate
_exptl_crystal_F_000 856
_exptl_crystal_size_max 0.3667
_exptl_crystal_size_mid 0.0463
_exptl_crystal_size_min 0.0403
_refine_diff_density_max 0.222
_refine_diff_density_min -0.230
_refine_diff_density_rms 0.048
_refine_ls_abs_structure_details
;
 Flack x determined using 1123 quotients [(I+)-(I-)]/[(I+)+(I-)]
 (Parsons and Flack (2004), Acta Cryst. A60, s61).
;
_refine_ls_abs_structure_Flack -0.046(8)
_refine_ls_extinction_method none
_refine_ls_goodness_of_fit_ref 1.067
_refine_ls_hydrogen_treatment constr
_refine_ls_matrix_type full
_refine_ls_number_parameters 244
_refine_ls_number_reflns 2936
_refine_ls_number_restraints 0
_refine_ls_restrained_S_all 1.067
_refine_ls_R_factor_all 0.0224
_refine_ls_R_factor_gt 0.0206
_refine_ls_shift/su_max 0.002
_refine_ls_shift/su_mean 0.000
_refine_ls_structure_factor_coef Fsqd
_refine_ls_weighting_details 'w=1/[\s^2^(Fo^2^)+(0.0266P)^2^+0.5878P] where P=(Fo^2^+2Fc^2^)/3'
_refine_ls_weighting_scheme calc
_refine_ls_wR_factor_gt 0.0523
_refine_ls_wR_factor_ref 0.0537
_reflns_Friedel_coverage 0.684
_reflns_friedel_fraction_full 1.000
_reflns_friedel_fraction_max 1.000
_reflns_number_gt 2801
_reflns_number_total 2936
_reflns_threshold_expression 'I > 2\s(I)'
_cod_data_source_file c5cc09592a2.cif
_cod_data_source_block 4e
_cod_database_code 7118558
_shelxl_version_number 2013-4
_chemical_oxdiff_formula 'C10 H10 N1 O1 Br1'
_shelx_space_group_comment
;
The symmetry employed for this shelxl refinement is uniquely defined
by the following loop, which should always be used as a source of
symmetry information in preference to the above space-group names.
They are only intended as comments.
;
_reflns_odcompleteness_completeness 99.94
_reflns_odcompleteness_iscentric 1
_reflns_odcompleteness_theta 66.97
_olex2_refinement_description
;
1. Fixed Uiso
 At 1.2 times of:
  All C(H) groups, All C(H,H) groups
2.a Ternary CH refined with riding coordinates:
 C9(H9)
2.b Secondary CH2 refined with riding coordinates:
 C10(H10A,H10B)
2.c Aromatic/amide H refined with riding coordinates:
 C3(H3), C4(H4), C5(H5), C6(H6), C8(H8), C17(H17), C18(H18), C19(H19), C20(H20)
;
_olex2_submission_special_instructions 'No special instructions were received'

loop_
_space_group_symop_operation_xyz
'x, y, z'
'-x+1/2, -y, z+1/2'
'-x, y+1/2, -z+1/2'
'x+1/2, -y+1/2, -z'

loop_
_atom_site_label
_atom_site_type_symbol
_atom_site_fract_x
_atom_site_fract_y
_atom_site_fract_z
_atom_site_U_iso_or_equiv
_atom_site_adp_type
_atom_site_occupancy
_atom_site_site_symmetry_order
_atom_site_calc_flag
_atom_site_refinement_flags_posn
Br1 Br 0.51796(5) 0.50260(3) 0.71326(2) 0.02666(10) Uani 1 1 d .
O1 O 0.3805(4) 0.39469(15) 0.58936(7) 0.0183(4) Uani 1 1 d .
O2 O 0.7406(4) 0.31253(16) 0.52882(8) 0.0225(4) Uani 1 1 d .
O3 O 0.1398(4) 0.62262(17) 0.44972(8) 0.0239(4) Uani 1 1 d .
O4 O 0.5499(4) 0.65697(17) 0.59064(9) 0.0285(5) Uani 1 1 d .
O5 O 0.3179(4) 0.74531(18) 0.64552(8) 0.0299(5) Uani 1 1 d .
N1 N 0.3501(5) 0.69963(19) 0.60382(9) 0.0193(5) Uani 1 1 d .
C1 C 0.1719(5) 0.4303(2) 0.61886(10) 0.0169(5) Uani 1 1 d .
C2 C 0.1424(5) 0.3655(2) 0.66737(11) 0.0191(6) Uani 1 1 d .
C3 C -0.0413(6) 0.2840(2) 0.66911(12) 0.0259(6) Uani 1 1 d .
H3 H -0.1426 0.2711 0.6400 0.031 Uiso 1 1 calc R
C4 C -0.0749(6) 0.2219(2) 0.71395(13) 0.0304(7) Uani 1 1 d .
H4 H -0.1998 0.1685 0.7150 0.036 Uiso 1 1 calc R
C5 C 0.0793(7) 0.2402(3) 0.75706(12) 0.0299(7) Uani 1 1 d .
H5 H 0.0598 0.1976 0.7868 0.036 Uiso 1 1 calc R
C6 C 0.2617(6) 0.3210(3) 0.75625(12) 0.0278(7) Uani 1 1 d .
H6 H 0.3648 0.3332 0.7852 0.033 Uiso 1 1 calc R
C7 C 0.2882(5) 0.3834(2) 0.71166(11) 0.0229(6) Uani 1 1 d .
C8 C 0.0201(5) 0.5097(2) 0.60400(9) 0.0171(5) Uani 1 1 d .
H8 H -0.1186 0.5269 0.6250 0.021 Uiso 1 1 calc R
C9 C 0.0608(5) 0.5738(2) 0.55463(10) 0.0167(5) Uani 1 1 d .
H9 H -0.1002 0.5742 0.5353 0.020 Uiso 1 1 calc R
C10 C 0.1318(5) 0.6931(2) 0.56666(11) 0.0188(6) Uani 1 1 d .
H10A H 0.1764 0.7298 0.5344 0.023 Uiso 1 1 calc R
H10B H -0.0142 0.7299 0.5816 0.023 Uiso 1 1 calc R
C11 C 0.2550(5) 0.5159(2) 0.52144(10) 0.0166(5) Uani 1 1 d .
C12 C 0.3993(5) 0.4353(2) 0.54018(10) 0.0157(5) Uani 1 1 d .
C13 C 0.6062(5) 0.3818(2) 0.50920(11) 0.0175(5) Uani 1 1 d .
C14 C 0.6397(6) 0.4206(2) 0.45452(11) 0.0187(6) Uani 1 1 d .
C15 C 0.4794(5) 0.5004(2) 0.43387(9) 0.0187(5) Uani 1 1 d .
C16 C 0.2787(5) 0.5516(2) 0.46661(10) 0.0184(6) Uani 1 1 d .
C17 C 0.5113(6) 0.5350(2) 0.38253(11) 0.0239(6) Uani 1 1 d .
H17 H 0.4031 0.5871 0.3685 0.029 Uiso 1 1 calc R
C18 C 0.7049(6) 0.4916(3) 0.35247(11) 0.0285(6) Uani 1 1 d .
H18 H 0.7275 0.5151 0.3183 0.034 Uiso 1 1 calc R
C19 C 0.8645(7) 0.4136(3) 0.37285(12) 0.0298(7) Uani 1 1 d .
H19 H 0.9942 0.3851 0.3523 0.036 Uiso 1 1 calc R
C20 C 0.8334(6) 0.3770(2) 0.42410(12) 0.0236(6) Uani 1 1 d .
H20 H 0.9409 0.3242 0.4377 0.028 Uiso 1 1 calc R

loop_
_atom_site_aniso_label
_atom_site_aniso_U_11
_atom_site_aniso_U_22
_atom_site_aniso_U_33
_atom_site_aniso_U_23
_atom_site_aniso_U_13
_atom_site_aniso_U_12
Br1 0.02704(15) 0.03534(17) 0.01759(15) -0.00034(13) -0.00170(10) -0.00628(16)
O1 0.0207(9) 0.0198(10) 0.0146(9) 0.0025(7) 0.0020(7) 0.0049(8)
O2 0.0228(10) 0.0222(11) 0.0225(10) 0.0009(8) 0.0029(8) 0.0054(8)
O3 0.0288(10) 0.0230(10) 0.0200(9) 0.0051(9) -0.0005(9) 0.0042(9)
O4 0.0157(10) 0.0238(10) 0.0460(13) -0.0041(9) 0.0002(9) 0.0025(8)
O5 0.0325(12) 0.0340(12) 0.0233(11) -0.0057(9) -0.0020(9) 0.0007(10)
N1 0.0176(11) 0.0160(11) 0.0244(12) 0.0022(10) 0.0017(10) -0.0017(9)
C1 0.0165(13) 0.0196(14) 0.0147(12) -0.0010(11) 0.0018(10) -0.0015(11)
C2 0.0210(13) 0.0184(14) 0.0178(13) 0.0045(11) 0.0042(11) 0.0040(11)
C3 0.0290(16) 0.0252(15) 0.0236(14) 0.0012(11) 0.0003(13) -0.0016(13)
C4 0.0351(16) 0.0250(15) 0.0312(16) 0.0066(13) 0.0070(14) -0.0054(12)
C5 0.0363(18) 0.0288(16) 0.0247(15) 0.0114(13) 0.0102(13) 0.0089(14)
C6 0.0280(16) 0.0372(18) 0.0182(14) 0.0053(13) 0.0022(12) 0.0073(14)
C7 0.0226(13) 0.0287(15) 0.0173(13) 0.0011(12) 0.0043(12) 0.0048(11)
C8 0.0162(10) 0.0196(12) 0.0155(11) 0.0010(10) 0.0024(9) -0.0003(13)
C9 0.0150(12) 0.0156(12) 0.0194(13) 0.0009(10) -0.0003(10) 0.0000(10)
C10 0.0189(12) 0.0166(13) 0.0210(13) 0.0010(11) -0.0002(11) 0.0024(11)
C11 0.0165(11) 0.0175(14) 0.0157(12) -0.0013(11) 0.0006(9) -0.0018(11)
C12 0.0176(12) 0.0162(13) 0.0133(12) 0.0009(10) 0.0006(10) -0.0033(10)
C13 0.0176(12) 0.0150(13) 0.0200(13) -0.0017(11) 0.0012(10) -0.0022(11)
C14 0.0238(14) 0.0151(13) 0.0173(13) -0.0001(11) 0.0026(12) -0.0028(11)
C15 0.0241(11) 0.0162(11) 0.0159(11) -0.0023(10) 0.0016(9) -0.0037(16)
C16 0.0216(13) 0.0152(13) 0.0183(14) 0.0005(10) 0.0001(11) -0.0053(11)
C17 0.0325(14) 0.0198(13) 0.0194(13) 0.0009(10) 0.0010(13) -0.0044(12)
C18 0.0424(16) 0.0265(15) 0.0166(12) -0.0016(13) 0.0079(11) -0.0097(16)
C19 0.0374(17) 0.0247(15) 0.0273(16) -0.0062(13) 0.0138(14) -0.0011(13)
C20 0.0248(14) 0.0192(13) 0.0269(15) -0.0047(12) 0.0065(12) -0.0021(12)

loop_
_atom_type_symbol
_atom_type_description
_atom_type_scat_dispersion_real
_atom_type_scat_dispersion_imag
_atom_type_scat_source
C C 0.0181 0.0091 'International Tables Vol C Tables 4.2.6.8 and 6.1.1.4'
H H 0.0000 0.0000 'International Tables Vol C Tables 4.2.6.8 and 6.1.1.4'
Br Br -0.6763 1.2805 'International Tables Vol C Tables 4.2.6.8 and 6.1.1.4'
N N 0.0311 0.0180 'International Tables Vol C Tables 4.2.6.8 and 6.1.1.4'
O O 0.0492 0.0322 'International Tables Vol C Tables 4.2.6.8 and 6.1.1.4'

loop_
_exptl_crystal_face_index_h
_exptl_crystal_face_index_k
_exptl_crystal_face_index_l
_exptl_crystal_face_perp_dist
_exptl_oxdiff_crystal_face_indexfrac_h
_exptl_oxdiff_crystal_face_indexfrac_k
_exptl_oxdiff_crystal_face_indexfrac_l
_exptl_oxdiff_crystal_face_x
_exptl_oxdiff_crystal_face_y
_exptl_oxdiff_crystal_face_z
0 -5 -13 0.0148 -0.0023 -5.0012 -12.9985 -0.4221 0.9077 0.0346
0 5 13 0.0264 0.0023 5.0012 12.9985 0.4221 -0.9077 -0.0346
-1 7 -8 0.0903 -1.0013 7.0031 -7.9947 0.1436 -0.1596 1.0183
1 -6 8 0.1507 1.0013 -6.0027 7.9949 -0.0789 0.1001 -0.9293
3 0 -1 0.1882 2.9995 0.0003 -1.0071 0.7364 0.4041 -0.2648
-3 0 1 0.1785 -2.9995 -0.0003 1.0071 -0.7364 -0.4041 0.2648
0 6 -11 0.0265 -0.0019 6.0030 -10.9967 0.3041 0.1598 0.9394
0 -6 11 0.0161 0.0019 -6.0030 10.9967 -0.3041 -0.1598 -0.9394
0 8 6 0.0257 0.0011 8.0028 6.0004 0.5628 -0.7573 0.4904
1 6 11 0.0393 1.0018 6.0018 10.9966 0.7196 -0.7541 0.0275
0 -7 -8 0.0171 -0.0014 -7.0023 -7.9998 -0.5134 0.7918 -0.3277
0 1 -16 0.0197 -0.0028 1.0013 -15.9968 -0.0571 0.6918 0.6790
0 -6 -10 0.0132 -0.0018 -6.0018 -9.9993 -0.4639 0.8263 -0.1650
-1 -8 -2 0.0346 -1.0002 -8.0031 -1.9987 -0.7803 0.4505 -0.5373

loop_
_geom_angle_atom_site_label_1
_geom_angle_atom_site_label_2
_geom_angle_atom_site_label_3
_geom_angle
C12 O1 C1 116.1(2)
O4 N1 C10 117.5(2)
O5 N1 O4 124.1(3)
O5 N1 C10 118.5(2)
O1 C1 C2 111.3(2)
C8 C1 O1 123.4(2)
C8 C1 C2 125.3(2)
C3 C2 C1 119.2(3)
C7 C2 C1 122.7(3)
C7 C2 C3 118.1(3)
C2 C3 H3 119.6
C4 C3 C2 120.7(3)
C4 C3 H3 119.6
C3 C4 H4 120.2
C5 C4 C3 119.5(3)
C5 C4 H4 120.2
C4 C5 H5 119.7
C6 C5 C4 120.7(3)
C6 C5 H5 119.7
C5 C6 H6 120.6
C5 C6 C7 118.9(3)
C7 C6 H6 120.6
C2 C7 Br1 119.4(2)
C6 C7 Br1 118.4(2)
C6 C7 C2 122.0(3)
C1 C8 H8 118.5
C1 C8 C9 123.1(2)
C9 C8 H8 118.5
C8 C9 H9 107.6
C8 C9 C10 111.5(2)
C8 C9 C11 108.7(2)
C10 C9 H9 107.6
C11 C9 H9 107.6
C11 C9 C10 113.5(2)
N1 C10 C9 111.3(2)
N1 C10 H10A 109.4
N1 C10 H10B 109.4
C9 C10 H10A 109.4
C9 C10 H10B 109.4
H10A C10 H10B 108.0
C12 C11 C9 122.2(2)
C12 C11 C16 120.9(2)
C16 C11 C9 116.9(2)
O1 C12 C13 112.4(2)
C11 C12 O1 124.3(2)
C11 C12 C13 123.2(2)
O2 C13 C12 120.8(2)
O2 C13 C14 123.0(2)
C14 C13 C12 116.2(2)
C15 C14 C13 120.6(2)
C20 C14 C13 119.3(3)
C20 C14 C15 120.1(3)
C14 C15 C16 120.8(2)
C17 C15 C14 120.0(3)
C17 C15 C16 119.1(3)
O3 C16 C11 120.1(3)
O3 C16 C15 122.0(2)
C11 C16 C15 117.9(2)
C15 C17 H17 120.2
C18 C17 C15 119.7(3)
C18 C17 H17 120.2
C17 C18 H18 119.8
C19 C18 C17 120.5(3)
C19 C18 H18 119.8
C18 C19 H19 119.7
C18 C19 C20 120.6(3)
C20 C19 H19 119.7
C14 C20 C19 119.2(3)
C14 C20 H20 120.4
C19 C20 H20 120.4

loop_
_geom_bond_atom_site_label_1
_geom_bond_atom_site_label_2
_geom_bond_distance
Br1 C7 1.903(3)
O1 C1 1.402(3)
O1 C12 1.359(3)
O2 C13 1.217(3)
O3 C16 1.219(4)
O4 N1 1.222(3)
O5 N1 1.219(3)
N1 C10 1.493(4)
C1 C2 1.485(4)
C1 C8 1.319(4)
C2 C3 1.394(4)
C2 C7 1.386(4)
C3 H3 0.9300
C3 C4 1.391(4)
C4 H4 0.9300
C4 C5 1.388(5)
C5 H5 0.9300
C5 C6 1.383(5)
C6 H6 0.9300
C6 C7 1.384(4)
C8 H8 0.9300
C8 C9 1.506(4)
C9 H9 0.9800
C9 C10 1.549(4)
C9 C11 1.508(4)
C10 H10A 0.9700
C10 H10B 0.9700
C11 C12 1.339(4)
C11 C16 1.476(4)
C12 C13 1.499(4)
C13 C14 1.490(4)
C14 C15 1.399(4)
C14 C20 1.390(4)
C15 C16 1.489(4)
C15 C17 1.392(4)
C17 H17 0.9300
C17 C18 1.383(4)
C18 H18 0.9300
C18 C19 1.379(5)
C19 H19 0.9300
C19 C20 1.397(4)
C20 H20 0.9300

loop_
_geom_torsion_atom_site_label_1
_geom_torsion_atom_site_label_2
_geom_torsion_atom_site_label_3
_geom_torsion_atom_site_label_4
_geom_torsion
O1 C1 C2 C3 -101.1(3)
O1 C1 C2 C7 79.9(3)
O1 C1 C8 C9 -2.6(4)
O1 C12 C13 O2 -2.1(4)
O1 C12 C13 C14 179.5(2)
O2 C13 C14 C15 179.9(3)
O2 C13 C14 C20 -0.4(4)
O4 N1 C10 C9 59.1(3)
O5 N1 C10 C9 -119.8(3)
C1 O1 C12 C11 9.3(4)
C1 O1 C12 C13 -172.3(2)
C1 C2 C3 C4 -179.8(3)
C1 C2 C7 Br1 5.1(4)
C1 C2 C7 C6 -178.8(3)
C1 C8 C9 C10 -112.8(3)
C1 C8 C9 C11 13.1(4)
C2 C1 C8 C9 179.3(3)
C2 C3 C4 C5 -1.1(5)
C3 C2 C7 Br1 -174.0(2)
C3 C2 C7 C6 2.1(4)
C3 C4 C5 C6 1.5(5)
C4 C5 C6 C7 -0.1(5)
C5 C6 C7 Br1 174.4(2)
C5 C6 C7 C2 -1.8(5)
C7 C2 C3 C4 -0.7(4)
C8 C1 C2 C3 77.3(4)
C8 C1 C2 C7 -101.8(4)
C8 C9 C10 N1 52.3(3)
C8 C9 C11 C12 -13.1(4)
C8 C9 C11 C16 166.5(2)
C9 C11 C12 O1 2.7(4)
C9 C11 C12 C13 -175.5(2)
C9 C11 C16 O3 -2.1(4)
C9 C11 C16 C15 176.5(2)
C10 C9 C11 C12 111.5(3)
C10 C9 C11 C16 -68.9(3)
C11 C9 C10 N1 -70.8(3)
C11 C12 C13 O2 176.3(3)
C11 C12 C13 C14 -2.1(4)
C12 O1 C1 C2 169.0(2)
C12 O1 C1 C8 -9.4(4)
C12 C11 C16 O3 177.5(3)
C12 C11 C16 C15 -4.0(4)
C12 C13 C14 C15 -1.7(4)
C12 C13 C14 C20 177.9(2)
C13 C14 C15 C16 2.5(4)
C13 C14 C15 C17 -179.4(3)
C13 C14 C20 C19 -179.9(3)
C14 C15 C16 O3 178.7(3)
C14 C15 C16 C11 0.2(4)
C14 C15 C17 C18 -1.2(4)
C15 C14 C20 C19 -0.3(4)
C15 C17 C18 C19 0.6(4)
C16 C11 C12 O1 -176.9(2)
C16 C11 C12 C13 4.9(4)
C16 C15 C17 C18 177.0(3)
C17 C15 C16 O3 0.6(4)
C17 C15 C16 C11 -177.9(2)
C17 C18 C19 C20 0.1(5)
C18 C19 C20 C14 -0.3(5)
C20 C14 C15 C16 -177.1(3)
C20 C14 C15 C17 1.0(4)
